data_7112537
loop_
_publ_author_name
'Ramachary, Dhevalapally B.'
'Venkaiah, Chintalapudi'
'Krishna, Patoju Murali'

_publ_section_title
;
 Discovery of 2-aminobuta-1,3-enynes in asymmetric organocascade
 catalysis: construction of drug-like spirocyclic cyclohexanes having five
 to six contiguous stereocenters.
;
_journal_issue 16
_journal_name_full 'Chemical communications (Cambridge, England)'
_journal_page_first 2252
_journal_page_last 2254
_journal_paper_doi 10.1039/c2cc17219d
_journal_volume 48
_journal_year 2012
_chemical_absolute_configuration rm
_chemical_formula_sum 'C27 H19 Br O3'
_chemical_formula_weight 471.33
_chemical_name_systematic
;
?
;
_space_group_IT_number 19
_symmetry_cell_setting orthorhombic
_symmetry_space_group_name_Hall 'P 2ac 2ab'
_symmetry_space_group_name_H-M 'P 21 21 21'
_atom_sites_solution_hydrogens geom
_atom_sites_solution_primary direct
_atom_sites_solution_secondary difmap
_audit_creation_method SHELXL-97
_cell_angle_alpha 90.00
_cell_angle_beta 90.00
_cell_angle_gamma 90.00
_cell_formula_units_Z 4
_cell_length_a 8.5036(15)
_cell_length_b 12.3169(10)
_cell_length_c 21.639(4)
_cell_measurement_reflns_used 1099
_cell_measurement_temperature 293(2)
_cell_measurement_theta_max 44.9664
_cell_measurement_theta_min 3.5855
_cell_volume 2266.4(6)
_computing_cell_refinement
;
CrysAlisPro, Oxford Diffraction Ltd.,
Version 1.171.34.40 (release 27-08-2010 CrysAlis171 .NET)
;
_computing_data_collection
;
CrysAlisPro, Oxford Diffraction Ltd.,
Version 1.171.34.40 (release 27-08-2010 CrysAlis171 .NET)
;
_computing_data_reduction
;
CrysAlisPro, Oxford Diffraction Ltd.,
Version 1.171.34.40 (release 27-08-2010 CrysAlis171 .NET)
;
_computing_structure_refinement 'SHELXL-97 (Sheldrick, 1997)'
_computing_structure_solution 'SHELXS-97 (Sheldrick, 1990)'
_diffrn_ambient_temperature 293(2)
_diffrn_measured_fraction_theta_full 0.995
_diffrn_measured_fraction_theta_max 0.995
_diffrn_radiation_monochromator graphite
_diffrn_radiation_source 'fine-focus sealed tube'
_diffrn_radiation_type CuK\a
_diffrn_radiation_wavelength 1.54184
_diffrn_reflns_av_R_equivalents 0.0261
_diffrn_reflns_av_sigmaI/netI 0.0353
_diffrn_reflns_limit_h_max 7
_diffrn_reflns_limit_h_min -10
_diffrn_reflns_limit_k_max 15
_diffrn_reflns_limit_k_min -15
_diffrn_reflns_limit_l_max 26
_diffrn_reflns_limit_l_min -26
_diffrn_reflns_number 10845
_diffrn_reflns_theta_full 73.11
_diffrn_reflns_theta_max 73.11
_diffrn_reflns_theta_min 4.13
_exptl_absorpt_coefficient_mu 2.674
_exptl_absorpt_correction_T_max 0.6168
_exptl_absorpt_correction_T_min 0.3997
_exptl_absorpt_correction_type multi-scan
_exptl_absorpt_process_details sadabs
_exptl_crystal_colour white
_exptl_crystal_density_diffrn 1.381
_exptl_crystal_density_method 'not measured'
_exptl_crystal_description block
_exptl_crystal_F_000 960
_exptl_crystal_size_max 0.42
_exptl_crystal_size_mid 0.38
_exptl_crystal_size_min 0.20
_refine_diff_density_max 0.331
_refine_diff_density_min -0.245
_refine_diff_density_rms 0.037
_refine_ls_abs_structure_details 'Flack H D (1983), Acta Cryst. A39, 876-881'
_refine_ls_abs_structure_Flack 0.003(17)
_refine_ls_extinction_coef 0.00049(14)
_refine_ls_extinction_expression Fc^*^=kFc[1+0.001xFc^2^\l^3^/sin(2\q)]^-1/4^
_refine_ls_extinction_method SHELXL
_refine_ls_goodness_of_fit_ref 1.051
_refine_ls_hydrogen_treatment mixed
_refine_ls_matrix_type full
_refine_ls_number_parameters 286
_refine_ls_number_reflns 4488
_refine_ls_number_restraints 0
_refine_ls_restrained_S_all 1.051
_refine_ls_R_factor_all 0.0438
_refine_ls_R_factor_gt 0.0355
_refine_ls_shift/su_max 0.035
_refine_ls_shift/su_mean 0.001
_refine_ls_structure_factor_coef Fsqd
_refine_ls_weighting_details 'calc w=1/[\s^2^(Fo^2^)+(0.0481P)^2^+0.0000P] where P=(Fo^2^+2Fc^2^)/3'
_refine_ls_weighting_scheme calc
_refine_ls_wR_factor_gt 0.0916
_refine_ls_wR_factor_ref 0.0964
_reflns_number_gt 3736
_reflns_number_total 4488
_reflns_threshold_expression >2sigma(I)
_cod_data_source_file c2cc17219d.txt
_cod_data_source_block dbr12a
_cod_original_sg_symbol_H-M P2(1)2(1)2(1)
_cod_database_code 7112537

loop_
_symmetry_equiv_pos_as_xyz
'x, y, z'
'-x+1/2, -y, z+1/2'
'x+1/2, -y+1/2, -z'
'-x, y+1/2, -z+1/2'

loop_
_atom_site_label
_atom_site_type_symbol
_atom_site_fract_x
_atom_site_fract_y
_atom_site_fract_z
_atom_site_U_iso_or_equiv
_atom_site_adp_type
_atom_site_occupancy
_atom_site_symmetry_multiplicity
_atom_site_calc_flag
_atom_site_refinement_flags
Br1 Br -0.10097(7) 0.20823(3) 0.97448(2) 0.09584(17) Uani 1 1 d .
O1 O -0.3451(3) 0.81828(19) 0.75765(12) 0.0800(6) Uani 1 1 d .
O2 O 0.1406(3) 0.64450(19) 0.75530(9) 0.0703(5) Uani 1 1 d .
O3 O 0.1222(3) 0.78403(17) 0.95824(9) 0.0717(5) Uani 1 1 d .
C1 C 0.0329(3) 0.8427(2) 0.82743(12) 0.0527(5) Uani 1 1 d .
C2 C -0.1009(4) 0.8680(2) 0.79770(13) 0.0612(6) Uani 1 1 d .
H2 H -0.1133 0.9390 0.7839 0.073 Uiso 1 1 calc R
C3 C -0.2276(3) 0.7916(3) 0.78563(13) 0.0592(6) Uani 1 1 d .
C4 C -0.2076(3) 0.6775(2) 0.80807(14) 0.0608(6) Uani 1 1 d .
H4A H -0.1612 0.6339 0.7755 0.073 Uiso 1 1 calc R
H4B H -0.3099 0.6471 0.8178 0.073 Uiso 1 1 calc R
C5 C -0.1025(3) 0.67262(19) 0.86558(11) 0.0506(5) Uani 1 1 d .
C6 C 0.0584(3) 0.72873(19) 0.85285(11) 0.0481(5) Uani 1 1 d .
C7 C 0.1579(3) 0.9243(2) 0.83535(13) 0.0555(6) Uani 1 1 d .
C8 C 0.1210(4) 1.0310(2) 0.85144(14) 0.0637(6) Uani 1 1 d .
H8 H 0.0166 1.0501 0.8581 0.076 Uiso 1 1 calc R
C9 C 0.2374(4) 1.1088(2) 0.85762(15) 0.0694(8) Uani 1 1 d .
H9 H 0.2092 1.1791 0.8686 0.083 Uiso 1 1 calc R
C10 C 0.3922(4) 1.0853(2) 0.84798(12) 0.0637(7) Uani 1 1 d .
C11 C 0.4292(4) 0.9794(3) 0.83213(17) 0.0749(8) Uani 1 1 d .
H11 H 0.5338 0.9609 0.8253 0.090 Uiso 1 1 calc R
C12 C 0.3147(4) 0.9007(3) 0.82618(18) 0.0730(8) Uani 1 1 d .
H12 H 0.3439 0.8303 0.8158 0.088 Uiso 1 1 calc R
C13 C -0.0929(3) 0.55727(19) 0.89128(11) 0.0487(5) Uani 1 1 d .
C14 C -0.0830(3) 0.4673(2) 0.85304(11) 0.0551(6) Uani 1 1 d .
H14 H -0.0764 0.4770 0.8105 0.066 Uiso 1 1 calc R
C15 C -0.0827(4) 0.3632(2) 0.87717(13) 0.0618(6) Uani 1 1 d .
H15 H -0.0763 0.3033 0.8511 0.074 Uiso 1 1 calc R
C16 C -0.0920(4) 0.3496(2) 0.94019(13) 0.0628(6) Uani 1 1 d .
C17 C -0.1012(5) 0.4375(2) 0.97959(12) 0.0683(7) Uani 1 1 d .
H17 H -0.1082 0.4274 1.0221 0.082 Uiso 1 1 calc R
C18 C -0.0998(4) 0.5409(2) 0.95474(12) 0.0598(6) Uani 1 1 d .
H18 H -0.1035 0.6006 0.9810 0.072 Uiso 1 1 calc R
C19 C 0.1593(3) 0.65603(19) 0.81055(11) 0.0501(5) Uani 1 1 d .
C20 C 0.2798(3) 0.6038(2) 0.84947(14) 0.0533(6) Uani 1 1 d .
C21 C 0.3868(4) 0.5226(2) 0.83478(19) 0.0744(9) Uani 1 1 d .
H21 H 0.3913 0.4930 0.7953 0.089 Uiso 1 1 calc R
C22 C 0.4865(4) 0.4875(3) 0.8812(3) 0.0946(15) Uani 1 1 d .
H22 H 0.5601 0.4338 0.8723 0.114 Uiso 1 1 calc R
C23 C 0.4798(4) 0.5303(3) 0.9412(3) 0.0908(13) Uani 1 1 d .
H23 H 0.5476 0.5044 0.9715 0.109 Uiso 1 1 calc R
C24 C 0.3747(4) 0.6095(3) 0.95525(17) 0.0736(8) Uani 1 1 d .
H24 H 0.3700 0.6387 0.9948 0.088 Uiso 1 1 calc R
C25 C 0.2746(3) 0.6457(2) 0.90922(13) 0.0548(6) Uani 1 1 d .
C26 C 0.1513(3) 0.72814(19) 0.91395(11) 0.0520(5) Uani 1 1 d .
C27 C 0.5198(5) 1.1700(3) 0.85382(19) 0.0856(10) Uani 1 1 d .
H27B H 0.6062 1.1407 0.8770 0.128 Uiso 1 1 calc R
H27C H 0.4788 1.2326 0.8747 0.128 Uiso 1 1 calc R
H27A H 0.5556 1.1905 0.8134 0.128 Uiso 1 1 calc R
H5 H -0.144(3) 0.711(2) 0.8984(13) 0.050(7) Uiso 1 1 d .

loop_
_atom_site_aniso_label
_atom_site_aniso_U_11
_atom_site_aniso_U_22
_atom_site_aniso_U_33
_atom_site_aniso_U_23
_atom_site_aniso_U_13
_atom_site_aniso_U_12
Br1 0.1326(4) 0.06004(18) 0.0949(3) 0.02620(16) -0.0005(3) 0.0058(2)
O1 0.0753(13) 0.0703(13) 0.0944(15) 0.0126(11) -0.0242(12) 0.0090(11)
O2 0.0799(13) 0.0831(13) 0.0480(9) -0.0144(9) 0.0075(9) -0.0081(12)
O3 0.0842(14) 0.0748(11) 0.0560(9) -0.0224(9) 0.0024(10) 0.0029(13)
C1 0.0567(13) 0.0497(12) 0.0518(12) 0.0038(10) 0.0084(11) 0.0029(11)
C2 0.0653(15) 0.0513(12) 0.0669(14) 0.0151(11) 0.0003(14) 0.0051(14)
C3 0.0577(14) 0.0614(14) 0.0583(13) 0.0071(12) -0.0014(12) 0.0070(14)
C4 0.0556(14) 0.0589(14) 0.0678(15) 0.0117(12) -0.0063(12) -0.0014(13)
C5 0.0538(12) 0.0497(11) 0.0482(11) 0.0031(9) 0.0046(11) 0.0062(12)
C6 0.0509(12) 0.0469(12) 0.0465(11) -0.0016(9) 0.0018(10) 0.0046(10)
C7 0.0609(14) 0.0489(12) 0.0568(13) 0.0067(10) 0.0041(12) 0.0008(12)
C8 0.0648(15) 0.0565(13) 0.0699(15) -0.0003(11) 0.0017(15) 0.0089(14)
C9 0.085(2) 0.0523(15) 0.0712(17) -0.0001(12) -0.0045(17) -0.0022(15)
C10 0.0796(18) 0.0591(13) 0.0524(12) 0.0060(10) 0.0000(14) -0.0145(15)
C11 0.0595(16) 0.0729(18) 0.092(2) -0.0017(16) 0.0167(17) -0.0045(15)
C12 0.0667(18) 0.0543(15) 0.098(2) -0.0020(14) 0.0196(17) -0.0001(14)
C13 0.0458(11) 0.0523(11) 0.0481(11) 0.0037(9) 0.0026(10) 0.0029(11)
C14 0.0617(14) 0.0577(13) 0.0458(10) 0.0038(9) 0.0036(12) 0.0027(13)
C15 0.0691(16) 0.0546(12) 0.0618(13) -0.0002(11) 0.0037(14) 0.0070(13)
C16 0.0696(16) 0.0557(13) 0.0632(14) 0.0178(11) -0.0005(15) 0.0077(14)
C17 0.0894(19) 0.0667(15) 0.0489(12) 0.0117(11) 0.0014(16) 0.0041(17)
C18 0.0720(16) 0.0588(12) 0.0488(11) 0.0007(9) 0.0058(13) 0.0031(15)
C19 0.0518(12) 0.0491(11) 0.0494(12) -0.0087(9) 0.0057(10) -0.0058(10)
C20 0.0427(11) 0.0446(12) 0.0726(15) -0.0090(11) 0.0052(12) -0.0068(10)
C21 0.0488(14) 0.0485(13) 0.126(3) -0.0196(15) 0.0138(18) -0.0036(13)
C22 0.0408(14) 0.0464(15) 0.197(5) 0.012(2) 0.004(2) 0.0065(13)
C23 0.0578(17) 0.0704(19) 0.144(4) 0.024(2) -0.030(2) -0.0070(17)
C24 0.0599(16) 0.0721(17) 0.089(2) 0.0092(15) -0.0218(16) -0.0088(16)
C25 0.0479(12) 0.0490(12) 0.0674(15) -0.0044(11) -0.0077(12) -0.0050(11)
C26 0.0590(14) 0.0498(12) 0.0472(11) -0.0058(9) 0.0026(11) -0.0035(11)
C27 0.096(2) 0.078(2) 0.083(2) 0.0027(17) -0.0042(19) -0.026(2)

loop_
_atom_type_symbol
_atom_type_description
_atom_type_scat_dispersion_real
_atom_type_scat_dispersion_imag
_atom_type_scat_source
C C 0.0181 0.0091 'International Tables Vol C Tables 4.2.6.8 and 6.1.1.4'
H H 0.0000 0.0000 'International Tables Vol C Tables 4.2.6.8 and 6.1.1.4'
Br Br -0.6763 1.2805 'International Tables Vol C Tables 4.2.6.8 and 6.1.1.4'
O O 0.0492 0.0322 'International Tables Vol C Tables 4.2.6.8 and 6.1.1.4'

loop_
_geom_angle_atom_site_label_1
_geom_angle_atom_site_label_2
_geom_angle_atom_site_label_3
_geom_angle
C2 C1 C7 120.6(2)
C2 C1 C6 120.4(2)
C7 C1 C6 119.0(2)
C1 C2 C3 124.3(2)
O1 C3 C2 121.7(3)
O1 C3 C4 120.6(3)
C2 C3 C4 117.7(2)
C3 C4 C5 111.5(2)
C13 C5 C4 111.3(2)
C13 C5 C6 115.5(2)
C4 C5 C6 110.6(2)
C1 C6 C26 112.8(2)
C1 C6 C19 113.6(2)
C26 C6 C19 102.8(2)
C1 C6 C5 110.4(2)
C26 C6 C5 107.27(19)
C19 C6 C5 109.67(19)
C12 C7 C8 116.8(3)
C12 C7 C1 122.5(3)
C8 C7 C1 120.6(3)
C9 C8 C7 121.0(3)
C10 C9 C8 121.9(3)
C9 C10 C11 117.2(3)
C9 C10 C27 122.3(3)
C11 C10 C27 120.5(3)
C12 C11 C10 121.6(3)
C7 C12 C11 121.4(3)
C14 C13 C18 118.5(2)
C14 C13 C5 122.0(2)
C18 C13 C5 119.5(2)
C15 C14 C13 121.0(2)
C16 C15 C14 119.1(3)
C15 C16 C17 121.3(2)
C15 C16 Br1 120.2(2)
C17 C16 Br1 118.5(2)
C16 C17 C18 118.8(2)
C17 C18 C13 121.3(3)
O2 C19 C20 127.1(2)
O2 C19 C6 125.4(3)
C20 C19 C6 107.5(2)
C21 C20 C25 120.0(3)
C21 C20 C19 129.7(3)
C25 C20 C19 110.3(2)
C22 C21 C20 117.4(4)
C21 C22 C23 122.0(3)
C24 C23 C22 120.2(4)
C23 C24 C25 118.4(4)
C24 C25 C20 122.0(3)
C24 C25 C26 127.9(3)
C20 C25 C26 110.2(2)
O3 C26 C25 126.8(3)
O3 C26 C6 125.0(3)
C25 C26 C6 108.1(2)

loop_
_geom_bond_atom_site_label_1
_geom_bond_atom_site_label_2
_geom_bond_distance
Br1 C16 1.894(2)
O1 C3 1.213(4)
O2 C19 1.215(3)
O3 C26 1.206(3)
C1 C2 1.344(4)
C1 C7 1.472(4)
C1 C6 1.523(3)
C2 C3 1.454(5)
C3 C4 1.497(4)
C4 C5 1.533(4)
C5 C13 1.528(3)
C5 C6 1.557(4)
C6 C26 1.540(3)
C6 C19 1.542(3)
C7 C12 1.379(4)
C7 C8 1.395(4)
C8 C9 1.384(5)
C9 C10 1.364(5)
C10 C11 1.384(4)
C10 C27 1.511(5)
C11 C12 1.380(5)
C13 C14 1.385(4)
C13 C18 1.389(3)
C14 C15 1.384(4)
C15 C16 1.376(4)
C16 C17 1.381(4)
C17 C18 1.382(4)
C19 C20 1.474(4)
C20 C21 1.389(4)
C20 C25 1.393(4)
C21 C22 1.383(6)
C22 C23 1.404(7)
C23 C24 1.357(6)
C24 C25 1.384(4)
C25 C26 1.463(4)
